data_7135379
loop_
_publ_author_name
'Casalta, Cl&#xe9;ment'
'Morvan, Fanny'
'Colombel-Rouen, Sophie'
'Roisnel, Thierry'
'Jazzar, Rodolphe'
'Doppiu, Angelino'
'Mauduit, Marc'

_publ_section_title
;
 Design, synthesis and reactivity of <i>N</i>-adamantyl cyclometalated
 cyclic(alkyl)(amino)carbene ruthenium complexes in <i>Z</i>-selective
 olefin metathesis.
;
_journal_issue 13
_journal_name_full 'Chemical communications (Cambridge, England)'
_journal_page_first 4099
_journal_page_last 4102
_journal_paper_doi 10.1039/d5cc06689a
_journal_volume 62
_journal_year 2026
_chemical_compound_source 'synthesis as described'
_chemical_formula_moiety 'C35 H44 N2 O4 Ru, C4 H8 O'
_chemical_formula_sum 'C39 H52 N2 O5 Ru'
_chemical_formula_weight 729.89
_space_group_crystal_system triclinic
_space_group_IT_number 2
_space_group_name_Hall '-P 1'
_space_group_name_H-M_alt 'P -1'
_atom_sites_solution_hydrogens geom
_atom_sites_solution_primary dual
_audit_update_record
;
2025-06-13 deposited with the CCDC.	2026-01-14 downloaded from the CCDC.
;
_cell_angle_alpha 83.54(2)
_cell_angle_beta 87.11(2)
_cell_angle_gamma 86.504(17)
_cell_formula_units_Z 2
_cell_length_a 11.144(7)
_cell_length_b 12.154(8)
_cell_length_c 12.562(8)
_cell_measurement_reflns_used 1588
_cell_measurement_temperature 150(2)
_cell_measurement_theta_max 26.7707
_cell_measurement_theta_min 2.2197
_cell_measurement_wavelength 0.710730
_cell_volume 1685.9(19)
_computing_cell_refinement 'APEX3 (Bruker, 2015)'
_computing_data_collection 'Bruker APEX3 (Bruker, 2015)'
_computing_data_reduction 'SAINT (Bruker, 2014)'
_computing_molecular_graphics
;
   'SXGRAPH (L. Farrugia, 1999), Mercury (CSD, 2020)'
;
_computing_publication_material 'CRYSCALC (T. Roisnel, local program, 2024)'
_computing_structure_refinement 'SHELXL-2019_2 (Sheldrick, 2019)'
_computing_structure_solution 'SHELXT (Sheldrick, 2015)'
_diffrn_ambient_temperature 150(2)
_diffrn_detector CMOS-PHOTON70
_diffrn_detector_area_resol_mean 7.39
_diffrn_measured_fraction_theta_full 0.969
_diffrn_measured_fraction_theta_max 0.947
_diffrn_measurement_device_type 'D8 VENTURE Bruker AXS'
_diffrn_measurement_method 'rotation images'
_diffrn_orient_matrix_UB_11 0.0750485
_diffrn_orient_matrix_UB_12 -0.0498489
_diffrn_orient_matrix_UB_13 0.0066442
_diffrn_orient_matrix_UB_21 0.0479135
_diffrn_orient_matrix_UB_22 0.0604250
_diffrn_orient_matrix_UB_23 -0.0387464
_diffrn_orient_matrix_UB_31 0.0148946
_diffrn_orient_matrix_UB_32 0.0276886
_diffrn_orient_matrix_UB_33 0.0699954
_diffrn_radiation_monochromator 'multilayer monochromator'
_diffrn_radiation_probe x-ray
_diffrn_radiation_source 'Incoatec microfocus sealed tube'
_diffrn_radiation_type MoK\a
_diffrn_radiation_wavelength 0.71073
_diffrn_reflns_av_unetI/netI 0.0630
_diffrn_reflns_limit_h_max 13
_diffrn_reflns_limit_h_min -13
_diffrn_reflns_limit_k_max 15
_diffrn_reflns_limit_k_min -14
_diffrn_reflns_limit_l_max 15
_diffrn_reflns_limit_l_min 0
_diffrn_reflns_number 9261
_diffrn_reflns_theta_full 25.242
_diffrn_reflns_theta_max 26.371
_diffrn_reflns_theta_min 2.422
_diffrn_source_current 1.00
_diffrn_source_power 50.0
_diffrn_source_voltage 50.00
_exptl_absorpt_coefficient_mu 0.513
_exptl_absorpt_correction_T_max 0.985
_exptl_absorpt_correction_T_min 0.829
_exptl_absorpt_correction_type multi-scan
_exptl_absorpt_process_details
;
  [Sheldrick, G.M. (2014). SADABS Bruker AXS Inc., Madison, Wisconsin, USA]
;
_exptl_crystal_colour grey
_exptl_crystal_density_diffrn 1.438
_exptl_crystal_description plate
_exptl_crystal_F_000 768
_exptl_crystal_size_max 0.180
_exptl_crystal_size_mid 0.110
_exptl_crystal_size_min 0.030
_refine_diff_density_max 1.682
_refine_diff_density_min -0.804
_refine_diff_density_rms 0.101
_refine_ls_extinction_method none
_refine_ls_goodness_of_fit_ref 1.064
_refine_ls_hydrogen_treatment constr
_refine_ls_matrix_type full
_refine_ls_number_parameters 429
_refine_ls_number_reflns 9261
_refine_ls_number_restraints 0
_refine_ls_restrained_S_all 1.064
_refine_ls_R_factor_all 0.0621
_refine_ls_R_factor_gt 0.0536
_refine_ls_shift/su_max 0.001
_refine_ls_shift/su_mean 0.000
_refine_ls_structure_factor_coef Fsqd
_refine_ls_weighting_details 'w=1/[\s^2^(Fo^2^)+(0.0333P)^2^+3.3714P] where P=(Fo^2^+2Fc^2^)/3'
_refine_ls_weighting_scheme calc
_refine_ls_wR_factor_gt 0.1079
_refine_ls_wR_factor_ref 0.1118
_reflns_number_gt 8274
_reflns_number_total 9261
_reflns_threshold_expression >2sigma(I)
_cod_data_source_file d5cc06689a2.cif
_cod_data_source_block CCL100
_cod_original_cell_volume 1685.9(18)
_cod_database_code 7135379

loop_
_space_group_symop_operation_xyz
'x, y, z'
'-x, -y, -z'

loop_
_atom_site_label
_atom_site_type_symbol
_atom_site_fract_x
_atom_site_fract_y
_atom_site_fract_z
_atom_site_U_iso_or_equiv
_atom_site_adp_type
_atom_site_occupancy
_atom_site_site_symmetry_order
_atom_site_calc_flag
_atom_site_refinement_flags_posn
_atom_site_refinement_flags_adp
_atom_site_refinement_flags_occupancy
_atom_site_disorder_assembly
_atom_site_disorder_group
Ru1 Ru 0.58189(4) 0.72181(3) 0.75015(3) 0.01488(10) Uani 1 1 d . . . . .
O2 O 0.6392(3) 0.7465(3) 0.9199(3) 0.0256(8) Uani 1 1 d . . . . .
N1 N 0.6980(4) 0.8300(3) 0.8850(3) 0.0261(10) Uani 1 1 d . . . . .
O3 O 0.7036(3) 0.8529(3) 0.7827(3) 0.0250(8) Uani 1 1 d . . . . .
O4 O 0.7453(4) 0.8859(3) 0.9447(3) 0.0400(10) Uani 1 1 d . . . . .
C11 C 0.5472(4) 0.7476(4) 0.6060(3) 0.0183(10) Uani 1 1 d . . . . .
H11 H 0.588187 0.704650 0.555375 0.022 Uiso 1 1 calc R U . . .
C12 C 0.4572(4) 0.8337(4) 0.5711(4) 0.0193(10) Uani 1 1 d . . . . .
C13 C 0.4312(5) 0.8606(4) 0.4635(4) 0.0258(11) Uani 1 1 d . . . . .
H13 H 0.473710 0.821335 0.410762 0.031 Uiso 1 1 calc R U . . .
C14 C 0.3449(5) 0.9432(4) 0.4315(4) 0.0316(13) Uani 1 1 d . . . . .
H14 H 0.327401 0.959268 0.357925 0.038 Uiso 1 1 calc R U . . .
C15 C 0.2853(5) 1.0013(4) 0.5074(4) 0.0315(12) Uani 1 1 d . . . . .
H15 H 0.226319 1.058062 0.485683 0.038 Uiso 1 1 calc R U . . .
C16 C 0.3091(5) 0.9790(4) 0.6150(4) 0.0268(12) Uani 1 1 d . . . . .
H16 H 0.267713 1.020859 0.666272 0.032 Uiso 1 1 calc R U . . .
C17 C 0.3935(4) 0.8955(4) 0.6473(4) 0.0196(10) Uani 1 1 d . . . . .
O18 O 0.4249(3) 0.8638(3) 0.7520(3) 0.0209(7) Uani 1 1 d . . . . .
C19 C 0.3740(5) 0.9320(4) 0.8349(4) 0.0241(11) Uani 1 1 d . . . . .
H19 H 0.288713 0.955070 0.818368 0.029 Uiso 1 1 calc R U . . .
C20 C 0.4437(5) 1.0353(4) 0.8333(4) 0.0312(12) Uani 1 1 d . . . . .
H20A H 0.528400 1.014040 0.846013 0.047 Uiso 1 1 calc R U . . .
H20B H 0.410288 1.079441 0.889539 0.047 Uiso 1 1 calc R U . . .
H20C H 0.437370 1.079237 0.763236 0.047 Uiso 1 1 calc R U . . .
C21 C 0.3747(5) 0.8607(4) 0.9415(4) 0.0300(12) Uani 1 1 d . . . . .
H21A H 0.336148 0.791474 0.935131 0.045 Uiso 1 1 calc R U . . .
H21B H 0.330375 0.900543 0.996099 0.045 Uiso 1 1 calc R U . . .
H21C H 0.457875 0.843686 0.962408 0.045 Uiso 1 1 calc R U . . .
C31 C 0.6995(4) 0.6000(4) 0.7312(3) 0.0169(10) Uani 1 1 d . . . . .
C32 C 0.8338(4) 0.6001(4) 0.6993(4) 0.0181(10) Uani 1 1 d . . . . .
C33 C 0.9082(4) 0.6581(4) 0.7718(4) 0.0173(9) Uani 1 1 d . . . . .
C34 C 0.8937(4) 0.6325(4) 0.8832(4) 0.0213(10) Uani 1 1 d . . . . .
H34 H 0.833131 0.584304 0.911579 0.026 Uiso 1 1 calc R U . . .
C35 C 0.9654(5) 0.6758(4) 0.9522(4) 0.0285(12) Uani 1 1 d . . . . .
H35 H 0.953469 0.657981 1.027448 0.034 Uiso 1 1 calc R U . . .
C36 C 1.0545(5) 0.7448(4) 0.9125(4) 0.0285(12) Uani 1 1 d . . . . .
H36 H 1.104504 0.774288 0.960063 0.034 Uiso 1 1 calc R U . . .
C37 C 1.0705(5) 0.7706(4) 0.8036(4) 0.0248(11) Uani 1 1 d . . . . .
H37 H 1.132072 0.818228 0.776545 0.030 Uiso 1 1 calc R U . . .
C38 C 0.9981(4) 0.7285(4) 0.7318(3) 0.0177(9) Uani 1 1 d . . . . .
C39 C 1.0191(5) 0.7606(4) 0.6126(4) 0.0250(11) Uani 1 1 d . . . . .
H39A H 1.106284 0.767717 0.596317 0.030 Uiso 1 1 calc R U . . .
H39B H 0.977543 0.833704 0.592306 0.030 Uiso 1 1 calc R U . . .
C40 C 0.9738(5) 0.6761(5) 0.5462(4) 0.0275(11) Uani 1 1 d . . . . .
H40A H 1.024238 0.606145 0.556263 0.033 Uiso 1 1 calc R U . . .
H40B H 0.978328 0.704640 0.469203 0.033 Uiso 1 1 calc R U . . .
C41 C 0.8440(5) 0.6551(4) 0.5824(4) 0.0252(11) Uani 1 1 d . . . . .
H41A H 0.810504 0.606552 0.534481 0.030 Uiso 1 1 calc R U . . .
H41B H 0.795568 0.726438 0.576454 0.030 Uiso 1 1 calc R U . . .
C42 C 0.8755(4) 0.4750(4) 0.7064(4) 0.0270(12) Uani 1 1 d . . . . .
H42A H 0.912332 0.456964 0.636630 0.032 Uiso 1 1 calc R U . . .
H42B H 0.936134 0.457409 0.761630 0.032 Uiso 1 1 calc R U . . .
C43 C 0.7648(4) 0.4072(4) 0.7360(4) 0.0214(10) Uani 1 1 d . . . . .
C44 C 0.7779(5) 0.3392(4) 0.8453(4) 0.0336(13) Uani 1 1 d . . . . .
H44A H 0.783272 0.389330 0.900521 0.050 Uiso 1 1 calc R U . . .
H44B H 0.851094 0.290328 0.843483 0.050 Uiso 1 1 calc R U . . .
H44C H 0.707810 0.294385 0.861812 0.050 Uiso 1 1 calc R U . . .
C45 C 0.7457(5) 0.3307(4) 0.6500(4) 0.0261(11) Uani 1 1 d . . . . .
H45A H 0.674849 0.287838 0.670560 0.039 Uiso 1 1 calc R U . . .
H45B H 0.816743 0.279853 0.643350 0.039 Uiso 1 1 calc R U . . .
H45C H 0.733310 0.375367 0.581090 0.039 Uiso 1 1 calc R U . . .
N46 N 0.6656(3) 0.4959(3) 0.7427(3) 0.0148(8) Uani 1 1 d . . . . .
C47 C 0.5332(4) 0.4825(4) 0.7528(3) 0.0158(9) Uani 1 1 d . . . . .
C48 C 0.4916(5) 0.3798(4) 0.8263(4) 0.0225(11) Uani 1 1 d . . . . .
H48A H 0.520651 0.380797 0.899352 0.027 Uiso 1 1 calc R U . . .
H48B H 0.525006 0.311117 0.797826 0.027 Uiso 1 1 calc R U . . .
C49 C 0.3519(5) 0.3830(4) 0.8302(4) 0.0260(11) Uani 1 1 d . . . . .
H49 H 0.323718 0.317798 0.878731 0.031 Uiso 1 1 calc R U . . .
C50 C 0.3075(5) 0.3781(4) 0.7177(4) 0.0277(12) Uani 1 1 d . . . . .
H50A H 0.340115 0.308958 0.689590 0.033 Uiso 1 1 calc R U . . .
H50B H 0.218597 0.378139 0.720579 0.033 Uiso 1 1 calc R U . . .
C51 C 0.3488(4) 0.4781(4) 0.6442(4) 0.0236(11) Uani 1 1 d . . . . .
H51 H 0.320196 0.474736 0.570561 0.028 Uiso 1 1 calc R U . . .
C52 C 0.2975(4) 0.5841(4) 0.6865(4) 0.0232(11) Uani 1 1 d . . . . .
H52A H 0.208542 0.584895 0.690219 0.028 Uiso 1 1 calc R U . . .
H52B H 0.322061 0.648934 0.637004 0.028 Uiso 1 1 calc R U . . .
C53 C 0.3431(4) 0.5922(4) 0.7981(4) 0.0232(11) Uani 1 1 d . . . . .
H53 H 0.308835 0.661954 0.825832 0.028 Uiso 1 1 calc R U . . .
C54 C 0.4803(4) 0.5883(4) 0.7980(3) 0.0161(9) Uani 1 1 d . . . . .
H54 H 0.496336 0.572779 0.875975 0.019 Uiso 1 1 calc R U . . .
C55 C 0.3014(5) 0.4899(4) 0.8733(4) 0.0280(12) Uani 1 1 d . . . . .
H55A H 0.329764 0.492914 0.946295 0.034 Uiso 1 1 calc R U . . .
H55B H 0.212397 0.491036 0.877878 0.034 Uiso 1 1 calc R U . . .
C56 C 0.4867(4) 0.4758(4) 0.6398(3) 0.0189(10) Uani 1 1 d . . . . .
H56A H 0.514473 0.539128 0.590110 0.023 Uiso 1 1 calc R U . . .
H56B H 0.519772 0.406463 0.612290 0.023 Uiso 1 1 calc R U . . .
O61 O 0.0797(4) 0.1523(4) 0.6861(4) 0.0545(12) Uani 1 1 d . . . . .
C62 C -0.0038(6) 0.0723(5) 0.6733(5) 0.0451(15) Uani 1 1 d . . . . .
H62A H 0.038737 0.003875 0.651722 0.054 Uiso 1 1 calc R U . . .
H62B H -0.060269 0.101303 0.617040 0.054 Uiso 1 1 calc R U . . .
C63 C -0.0699(6) 0.0485(5) 0.7770(6) 0.0485(16) Uani 1 1 d . . . . .
H63A H -0.093849 -0.029218 0.787963 0.058 Uiso 1 1 calc R U . . .
H63B H -0.142536 0.099020 0.782740 0.058 Uiso 1 1 calc R U . . .
C64 C 0.0233(7) 0.0694(5) 0.8570(5) 0.0536(19) Uani 1 1 d . . . . .
H64A H -0.016036 0.093061 0.923769 0.064 Uiso 1 1 calc R U . . .
H64B H 0.076483 0.002339 0.875020 0.064 Uiso 1 1 calc R U . . .
C65 C 0.0922(6) 0.1613(5) 0.7964(5) 0.0412(15) Uani 1 1 d . . . . .
H65A H 0.058859 0.234414 0.814938 0.049 Uiso 1 1 calc R U . . .
H65B H 0.178112 0.152942 0.814015 0.049 Uiso 1 1 calc R U . . .

loop_
_atom_site_aniso_label
_atom_site_aniso_U_11
_atom_site_aniso_U_22
_atom_site_aniso_U_33
_atom_site_aniso_U_23
_atom_site_aniso_U_13
_atom_site_aniso_U_12
Ru1 0.01384(18) 0.01675(16) 0.01444(16) -0.00341(15) -0.00077(12) -0.00081(15)
O2 0.024(2) 0.030(2) 0.0232(18) -0.0045(15) -0.0005(14) -0.0038(15)
N1 0.019(2) 0.029(2) 0.032(2) -0.011(2) -0.0079(19) 0.0038(19)
O3 0.0211(19) 0.0258(18) 0.0283(19) -0.0034(15) -0.0010(15) -0.0022(15)
O4 0.038(3) 0.047(2) 0.041(2) -0.0232(19) -0.0093(19) -0.0045(19)
C11 0.022(3) 0.018(2) 0.015(2) -0.0037(18) 0.0008(18) -0.0014(18)
C12 0.020(3) 0.017(2) 0.022(2) -0.0031(19) -0.003(2) -0.0053(19)
C13 0.027(3) 0.027(3) 0.025(3) -0.002(2) -0.003(2) -0.008(2)
C14 0.035(3) 0.034(3) 0.026(3) 0.006(2) -0.012(2) -0.008(2)
C15 0.025(3) 0.028(3) 0.041(3) 0.004(2) -0.012(2) -0.004(2)
C16 0.020(3) 0.025(3) 0.035(3) -0.002(2) -0.003(2) -0.001(2)
C17 0.014(2) 0.020(2) 0.024(2) -0.0003(19) -0.0015(19) -0.0039(19)
O18 0.0222(19) 0.0202(16) 0.0205(17) -0.0042(13) -0.0038(14) 0.0031(14)
C19 0.017(3) 0.025(3) 0.030(3) -0.011(2) 0.003(2) 0.001(2)
C20 0.031(3) 0.032(3) 0.031(3) -0.011(2) 0.004(2) -0.004(2)
C21 0.031(3) 0.036(3) 0.024(3) -0.011(2) 0.006(2) -0.002(2)
C31 0.018(3) 0.021(2) 0.012(2) -0.0043(18) -0.0041(18) 0.0015(19)
C32 0.014(3) 0.021(2) 0.020(2) -0.0052(19) 0.0013(19) -0.0004(18)
C33 0.012(2) 0.021(2) 0.019(2) -0.0052(19) -0.0030(18) 0.0044(18)
C34 0.018(3) 0.025(2) 0.020(2) -0.003(2) -0.0011(19) 0.000(2)
C35 0.025(3) 0.044(3) 0.018(2) -0.007(2) -0.004(2) 0.002(2)
C36 0.024(3) 0.032(3) 0.032(3) -0.012(2) -0.009(2) 0.002(2)
C37 0.019(3) 0.022(2) 0.035(3) -0.006(2) -0.003(2) -0.001(2)
C38 0.015(2) 0.016(2) 0.022(2) -0.003(2) -0.0018(17) 0.0031(19)
C39 0.017(3) 0.031(3) 0.026(3) 0.001(2) 0.001(2) -0.001(2)
C40 0.021(3) 0.043(3) 0.018(2) -0.005(2) 0.001(2) -0.002(2)
C41 0.022(3) 0.036(3) 0.019(2) -0.009(2) -0.002(2) -0.004(2)
C42 0.015(3) 0.026(3) 0.043(3) -0.017(2) 0.000(2) -0.001(2)
C43 0.019(3) 0.022(2) 0.023(3) -0.005(2) 0.001(2) 0.001(2)
C44 0.031(3) 0.032(3) 0.034(3) 0.004(2) -0.004(2) 0.014(2)
C45 0.024(3) 0.024(3) 0.033(3) -0.012(2) -0.004(2) 0.003(2)
N46 0.015(2) 0.0173(18) 0.0124(18) -0.0025(15) -0.0015(15) 0.0005(15)
C47 0.015(2) 0.019(2) 0.014(2) -0.0006(18) -0.0013(18) -0.0029(18)
C48 0.029(3) 0.022(2) 0.016(2) 0.0026(19) 0.000(2) -0.006(2)
C49 0.026(3) 0.023(3) 0.028(3) 0.003(2) 0.001(2) -0.010(2)
C50 0.023(3) 0.027(3) 0.035(3) -0.007(2) 0.000(2) -0.010(2)
C51 0.018(3) 0.030(3) 0.025(3) -0.003(2) -0.010(2) -0.006(2)
C52 0.014(3) 0.025(3) 0.029(3) 0.002(2) -0.003(2) -0.002(2)
C53 0.016(3) 0.028(3) 0.027(3) -0.008(2) 0.000(2) -0.001(2)
C54 0.015(3) 0.019(2) 0.014(2) -0.0024(18) -0.0008(18) -0.0026(18)
C55 0.020(3) 0.039(3) 0.025(3) 0.000(2) 0.005(2) -0.012(2)
C56 0.023(3) 0.020(2) 0.015(2) -0.0055(18) -0.0024(19) -0.0032(19)
O61 0.068(4) 0.047(3) 0.050(3) -0.006(2) 0.002(2) -0.021(2)
C62 0.045(4) 0.040(3) 0.052(4) -0.008(3) -0.011(3) 0.000(3)
C63 0.034(4) 0.024(3) 0.085(5) -0.002(3) 0.008(3) -0.003(3)
C64 0.078(5) 0.034(3) 0.045(4) -0.003(3) 0.019(4) 0.011(3)
C65 0.040(4) 0.033(3) 0.051(4) -0.009(3) -0.001(3) 0.000(3)

loop_
_atom_type_symbol
_atom_type_description
_atom_type_scat_dispersion_real
_atom_type_scat_dispersion_imag
_atom_type_scat_source
C C 0.0033 0.0016 'International Tables Vol C Tables 4.2.6.8 and 6.1.1.4'
H H 0.0000 0.0000 'International Tables Vol C Tables 4.2.6.8 and 6.1.1.4'
N N 0.0061 0.0033 'International Tables Vol C Tables 4.2.6.8 and 6.1.1.4'
O O 0.0106 0.0060 'International Tables Vol C Tables 4.2.6.8 and 6.1.1.4'
Ru Ru -1.2594 0.8363 'International Tables Vol C Tables 4.2.6.8 and 6.1.1.4'

loop_
_geom_angle_atom_site_label_1
_geom_angle_atom_site_label_2
_geom_angle_atom_site_label_3
_geom_angle
_geom_angle_site_symmetry_1
_geom_angle_site_symmetry_3
_geom_angle_publ_flag
C11 Ru1 C31 94.79(19) . . ?
C11 Ru1 C54 100.56(18) . . ?
C31 Ru1 C54 79.26(18) . . ?
C11 Ru1 O3 107.02(16) . . ?
C31 Ru1 O3 100.23(17) . . ?
C54 Ru1 O3 152.33(15) . . ?
C11 Ru1 O2 162.25(15) . . ?
C31 Ru1 O2 94.85(16) . . ?
C54 Ru1 O2 95.86(15) . . ?
O3 Ru1 O2 56.50(12) . . ?
C11 Ru1 O18 78.13(16) . . ?
C31 Ru1 O18 171.97(15) . . ?
C54 Ru1 O18 98.16(16) . . ?
O3 Ru1 O18 85.60(13) . . ?
O2 Ru1 O18 92.98(12) . . ?
N1 O2 Ru1 92.5(3) . . ?
O4 N1 O2 122.4(4) . . ?
O4 N1 O3 122.2(4) . . ?
O2 N1 O3 115.4(4) . . ?
N1 O3 Ru1 95.5(3) . . ?
C12 C11 Ru1 119.7(3) . . ?
C12 C11 H11 120.1 . . ?
Ru1 C11 H11 120.1 . . ?
C13 C12 C17 117.5(4) . . ?
C13 C12 C11 122.4(4) . . ?
C17 C12 C11 120.0(4) . . ?
C14 C13 C12 121.7(5) . . ?
C14 C13 H13 119.1 . . ?
C12 C13 H13 119.1 . . ?
C15 C14 C13 119.1(5) . . ?
C15 C14 H14 120.4 . . ?
C13 C14 H14 120.4 . . ?
C14 C15 C16 121.4(5) . . ?
C14 C15 H15 119.3 . . ?
C16 C15 H15 119.3 . . ?
C17 C16 C15 119.6(5) . . ?
C17 C16 H16 120.2 . . ?
C15 C16 H16 120.2 . . ?
C16 C17 O18 125.6(4) . . ?
C16 C17 C12 120.6(4) . . ?
O18 C17 C12 113.8(4) . . ?
C17 O18 C19 117.5(4) . . ?
C17 O18 Ru1 108.2(3) . . ?
C19 O18 Ru1 133.4(3) . . ?
O18 C19 C21 108.0(4) . . ?
O18 C19 C20 110.0(4) . . ?
C21 C19 C20 113.4(4) . . ?
O18 C19 H19 108.5 . . ?
C21 C19 H19 108.5 . . ?
C20 C19 H19 108.5 . . ?
C19 C20 H20A 109.5 . . ?
C19 C20 H20B 109.5 . . ?
H20A C20 H20B 109.5 . . ?
C19 C20 H20C 109.5 . . ?
H20A C20 H20C 109.5 . . ?
H20B C20 H20C 109.5 . . ?
C19 C21 H21A 109.5 . . ?
C19 C21 H21B 109.5 . . ?
H21A C21 H21B 109.5 . . ?
C19 C21 H21C 109.5 . . ?
H21A C21 H21C 109.5 . . ?
H21B C21 H21C 109.5 . . ?
N46 C31 C32 109.1(4) . . ?
N46 C31 Ru1 120.1(3) . . ?
C32 C31 Ru1 130.8(3) . . ?
C33 C32 C31 114.4(4) . . ?
C33 C32 C41 110.9(4) . . ?
C31 C32 C41 106.6(4) . . ?
C33 C32 C42 109.4(4) . . ?
C31 C32 C42 104.2(4) . . ?
C41 C32 C42 111.0(4) . . ?
C38 C33 C34 118.5(4) . . ?
C38 C33 C32 122.4(4) . . ?
C34 C33 C32 118.9(4) . . ?
C35 C34 C33 121.3(5) . . ?
C35 C34 H34 119.4 . . ?
C33 C34 H34 119.4 . . ?
C34 C35 C36 120.1(5) . . ?
C34 C35 H35 119.9 . . ?
C36 C35 H35 119.9 . . ?
C37 C36 C35 119.5(5) . . ?
C37 C36 H36 120.3 . . ?
C35 C36 H36 120.3 . . ?
C36 C37 C38 121.5(5) . . ?
C36 C37 H37 119.3 . . ?
C38 C37 H37 119.3 . . ?
C33 C38 C37 119.1(4) . . ?
C33 C38 C39 121.7(4) . . ?
C37 C38 C39 119.2(4) . . ?
C38 C39 C40 112.2(4) . . ?
C38 C39 H39A 109.2 . . ?
C40 C39 H39A 109.2 . . ?
C38 C39 H39B 109.2 . . ?
C40 C39 H39B 109.2 . . ?
H39A C39 H39B 107.9 . . ?
C39 C40 C41 108.5(4) . . ?
C39 C40 H40A 110.0 . . ?
C41 C40 H40A 110.0 . . ?
C39 C40 H40B 110.0 . . ?
C41 C40 H40B 110.0 . . ?
H40A C40 H40B 108.4 . . ?
C40 C41 C32 111.9(4) . . ?
C40 C41 H41A 109.2 . . ?
C32 C41 H41A 109.2 . . ?
C40 C41 H41B 109.2 . . ?
C32 C41 H41B 109.2 . . ?
H41A C41 H41B 107.9 . . ?
C43 C42 C32 107.9(4) . . ?
C43 C42 H42A 110.1 . . ?
C32 C42 H42A 110.1 . . ?
C43 C42 H42B 110.1 . . ?
C32 C42 H42B 110.1 . . ?
H42A C42 H42B 108.4 . . ?
N46 C43 C44 110.1(4) . . ?
N46 C43 C42 102.4(4) . . ?
C44 C43 C42 110.5(4) . . ?
N46 C43 C45 112.8(4) . . ?
C44 C43 C45 110.2(4) . . ?
C42 C43 C45 110.8(4) . . ?
C43 C44 H44A 109.5 . . ?
C43 C44 H44B 109.5 . . ?
H44A C44 H44B 109.5 . . ?
C43 C44 H44C 109.5 . . ?
H44A C44 H44C 109.5 . . ?
H44B C44 H44C 109.5 . . ?
C43 C45 H45A 109.5 . . ?
C43 C45 H45B 109.5 . . ?
H45A C45 H45B 109.5 . . ?
C43 C45 H45C 109.5 . . ?
H45A C45 H45C 109.5 . . ?
H45B C45 H45C 109.5 . . ?
C31 N46 C47 115.8(4) . . ?
C31 N46 C43 116.0(4) . . ?
C47 N46 C43 128.0(4) . . ?
N46 C47 C54 104.8(3) . . ?
N46 C47 C48 116.1(4) . . ?
C54 C47 C48 109.3(4) . . ?
N46 C47 C56 108.6(3) . . ?
C54 C47 C56 110.3(4) . . ?
C48 C47 C56 107.7(4) . . ?
C47 C48 C49 108.5(4) . . ?
C47 C48 H48A 110.0 . . ?
C49 C48 H48A 110.0 . . ?
C47 C48 H48B 110.0 . . ?
C49 C48 H48B 110.0 . . ?
H48A C48 H48B 108.4 . . ?
C55 C49 C50 109.6(4) . . ?
C55 C49 C48 109.5(4) . . ?
C50 C49 C48 109.8(4) . . ?
C55 C49 H49 109.3 . . ?
C50 C49 H49 109.3 . . ?
C48 C49 H49 109.3 . . ?
C51 C50 C49 109.3(4) . . ?
C51 C50 H50A 109.8 . . ?
C49 C50 H50A 109.8 . . ?
C51 C50 H50B 109.8 . . ?
C49 C50 H50B 109.8 . . ?
H50A C50 H50B 108.3 . . ?
C52 C51 C50 109.9(4) . . ?
C52 C51 C56 109.8(4) . . ?
C50 C51 C56 109.0(4) . . ?
C52 C51 H51 109.4 . . ?
C50 C51 H51 109.4 . . ?
C56 C51 H51 109.4 . . ?
C51 C52 C53 110.1(4) . . ?
C51 C52 H52A 109.6 . . ?
C53 C52 H52A 109.6 . . ?
C51 C52 H52B 109.6 . . ?
C53 C52 H52B 109.6 . . ?
H52A C52 H52B 108.2 . . ?
C54 C53 C52 112.0(4) . . ?
C54 C53 C55 107.2(4) . . ?
C52 C53 C55 107.9(4) . . ?
C54 C53 H53 109.9 . . ?
C52 C53 H53 109.9 . . ?
C55 C53 H53 109.9 . . ?
C53 C54 C47 109.9(4) . . ?
C53 C54 Ru1 124.2(3) . . ?
C47 C54 Ru1 111.9(3) . . ?
C53 C54 H54 102.6 . . ?
C47 C54 H54 102.6 . . ?
Ru1 C54 H54 102.6 . . ?
C49 C55 C53 110.0(4) . . ?
C49 C55 H55A 109.7 . . ?
C53 C55 H55A 109.7 . . ?
C49 C55 H55B 109.7 . . ?
C53 C55 H55B 109.7 . . ?
H55A C55 H55B 108.2 . . ?
C51 C56 C47 110.3(4) . . ?
C51 C56 H56A 109.6 . . ?
C47 C56 H56A 109.6 . . ?
C51 C56 H56B 109.6 . . ?
C47 C56 H56B 109.6 . . ?
H56A C56 H56B 108.1 . . ?
C62 O61 C65 110.3(5) . . ?
O61 C62 C63 107.4(5) . . ?
O61 C62 H62A 110.2 . . ?
C63 C62 H62A 110.2 . . ?
O61 C62 H62B 110.2 . . ?
C63 C62 H62B 110.2 . . ?
H62A C62 H62B 108.5 . . ?
C62 C63 C64 102.2(5) . . ?
C62 C63 H63A 111.3 . . ?
C64 C63 H63A 111.3 . . ?
C62 C63 H63B 111.3 . . ?
C64 C63 H63B 111.3 . . ?
H63A C63 H63B 109.2 . . ?
C65 C64 C63 102.6(5) . . ?
C65 C64 H64A 111.3 . . ?
C63 C64 H64A 111.3 . . ?
C65 C64 H64B 111.3 . . ?
C63 C64 H64B 111.3 . . ?
H64A C64 H64B 109.2 . . ?
O61 C65 C64 106.3(5) . . ?
O61 C65 H65A 110.5 . . ?
C64 C65 H65A 110.5 . . ?
O61 C65 H65B 110.5 . . ?
C64 C65 H65B 110.5 . . ?
H65A C65 H65B 108.7 . . ?

loop_
_geom_bond_atom_site_label_1
_geom_bond_atom_site_label_2
_geom_bond_distance
_geom_bond_site_symmetry_2
_geom_bond_publ_flag
Ru1 C11 1.859(4) . ?
Ru1 C31 1.944(5) . ?
Ru1 C54 2.052(4) . ?
Ru1 O3 2.238(3) . ?
Ru1 O2 2.313(3) . ?
Ru1 O18 2.382(3) . ?
O2 N1 1.266(5) . ?
N1 O4 1.225(5) . ?
N1 O3 1.284(5) . ?
C11 C12 1.451(6) . ?
C11 H11 0.9500 . ?
C12 C13 1.396(7) . ?
C12 C17 1.419(7) . ?
C13 C14 1.387(7) . ?
C13 H13 0.9500 . ?
C14 C15 1.372(8) . ?
C14 H14 0.9500 . ?
C15 C16 1.384(7) . ?
C15 H15 0.9500 . ?
C16 C17 1.381(7) . ?
C16 H16 0.9500 . ?
C17 O18 1.384(6) . ?
O18 C19 1.474(6) . ?
C19 C21 1.512(7) . ?
C19 C20 1.512(7) . ?
C19 H19 1.0000 . ?
C20 H20A 0.9800 . ?
C20 H20B 0.9800 . ?
C20 H20C 0.9800 . ?
C21 H21A 0.9800 . ?
C21 H21B 0.9800 . ?
C21 H21C 0.9800 . ?
C31 N46 1.333(6) . ?
C31 C32 1.530(7) . ?
C32 C33 1.519(6) . ?
C32 C41 1.545(6) . ?
C32 C42 1.557(6) . ?
C33 C38 1.394(6) . ?
C33 C34 1.403(6) . ?
C34 C35 1.374(7) . ?
C34 H34 0.9500 . ?
C35 C36 1.377(7) . ?
C35 H35 0.9500 . ?
C36 C37 1.374(7) . ?
C36 H36 0.9500 . ?
C37 C38 1.399(7) . ?
C37 H37 0.9500 . ?
C38 C39 1.514(6) . ?
C39 C40 1.517(7) . ?
C39 H39A 0.9900 . ?
C39 H39B 0.9900 . ?
C40 C41 1.523(7) . ?
C40 H40A 0.9900 . ?
C40 H40B 0.9900 . ?
C41 H41A 0.9900 . ?
C41 H41B 0.9900 . ?
C42 C43 1.532(7) . ?
C42 H42A 0.9900 . ?
C42 H42B 0.9900 . ?
C43 N46 1.503(6) . ?
C43 C44 1.530(7) . ?
C43 C45 1.533(6) . ?
C44 H44A 0.9800 . ?
C44 H44B 0.9800 . ?
C44 H44C 0.9800 . ?
C45 H45A 0.9800 . ?
C45 H45B 0.9800 . ?
C45 H45C 0.9800 . ?
N46 C47 1.492(6) . ?
C47 C54 1.537(6) . ?
C47 C48 1.547(6) . ?
C47 C56 1.548(6) . ?
C48 C49 1.553(7) . ?
C48 H48A 0.9900 . ?
C48 H48B 0.9900 . ?
C49 C55 1.529(7) . ?
C49 C50 1.529(7) . ?
C49 H49 1.0000 . ?
C50 C51 1.521(7) . ?
C50 H50A 0.9900 . ?
C50 H50B 0.9900 . ?
C51 C52 1.518(7) . ?
C51 C56 1.533(7) . ?
C51 H51 1.0000 . ?
C52 C53 1.531(7) . ?
C52 H52A 0.9900 . ?
C52 H52B 0.9900 . ?
C53 C54 1.527(7) . ?
C53 C55 1.554(7) . ?
C53 H53 1.0000 . ?
C54 H54 1.0000 . ?
C55 H55A 0.9900 . ?
C55 H55B 0.9900 . ?
C56 H56A 0.9900 . ?
C56 H56B 0.9900 . ?
O61 C62 1.413(7) . ?
O61 C65 1.416(7) . ?
C62 C63 1.473(9) . ?
C62 H62A 0.9900 . ?
C62 H62B 0.9900 . ?
C63 C64 1.532(10) . ?
C63 H63A 0.9900 . ?
C63 H63B 0.9900 . ?
C64 C65 1.507(9) . ?
C64 H64A 0.9900 . ?
C64 H64B 0.9900 . ?
C65 H65A 0.9900 . ?
C65 H65B 0.9900 . ?

loop_
_geom_torsion_atom_site_label_1
_geom_torsion_atom_site_label_2
_geom_torsion_atom_site_label_3
_geom_torsion_atom_site_label_4
_geom_torsion
_geom_torsion_site_symmetry_1
_geom_torsion_site_symmetry_2
_geom_torsion_site_symmetry_3
_geom_torsion_site_symmetry_4
_geom_torsion_publ_flag
Ru1 O2 N1 O4 175.0(4) . . . . ?
Ru1 O2 N1 O3 -4.3(4) . . . . ?
O4 N1 O3 Ru1 -174.8(4) . . . . ?
O2 N1 O3 Ru1 4.4(4) . . . . ?
C31 Ru1 C11 C12 178.6(4) . . . . ?
C54 Ru1 C11 C12 98.6(4) . . . . ?
O3 Ru1 C11 C12 -79.2(4) . . . . ?
O2 Ru1 C11 C12 -58.7(8) . . . . ?
O18 Ru1 C11 C12 2.4(3) . . . . ?
Ru1 C11 C12 C13 176.9(4) . . . . ?
Ru1 C11 C12 C17 -1.9(6) . . . . ?
C17 C12 C13 C14 -1.2(7) . . . . ?
C11 C12 C13 C14 -180.0(5) . . . . ?
C12 C13 C14 C15 1.3(8) . . . . ?
C13 C14 C15 C16 -0.2(8) . . . . ?
C14 C15 C16 C17 -0.9(8) . . . . ?
C15 C16 C17 O18 -179.2(4) . . . . ?
C15 C16 C17 C12 1.0(7) . . . . ?
C13 C12 C17 C16 0.0(7) . . . . ?
C11 C12 C17 C16 178.9(4) . . . . ?
C13 C12 C17 O18 -179.8(4) . . . . ?
C11 C12 C17 O18 -1.0(6) . . . . ?
C16 C17 O18 C19 -6.9(7) . . . . ?
C12 C17 O18 C19 172.9(4) . . . . ?
C16 C17 O18 Ru1 -177.3(4) . . . . ?
C12 C17 O18 Ru1 2.6(4) . . . . ?
C17 O18 C19 C21 156.5(4) . . . . ?
Ru1 O18 C19 C21 -36.2(5) . . . . ?
C17 O18 C19 C20 -79.4(5) . . . . ?
Ru1 O18 C19 C20 88.0(5) . . . . ?
N46 C31 C32 C33 -125.5(4) . . . . ?
Ru1 C31 C32 C33 56.9(5) . . . . ?
N46 C31 C32 C41 111.6(4) . . . . ?
Ru1 C31 C32 C41 -66.1(5) . . . . ?
N46 C31 C32 C42 -6.0(5) . . . . ?
Ru1 C31 C32 C42 176.4(3) . . . . ?
C31 C32 C33 C38 -137.6(4) . . . . ?
C41 C32 C33 C38 -16.9(6) . . . . ?
C42 C32 C33 C38 105.9(5) . . . . ?
C31 C32 C33 C34 48.3(6) . . . . ?
C41 C32 C33 C34 169.0(4) . . . . ?
C42 C32 C33 C34 -68.2(5) . . . . ?
C38 C33 C34 C35 0.4(7) . . . . ?
C32 C33 C34 C35 174.7(5) . . . . ?
C33 C34 C35 C36 -0.7(8) . . . . ?
C34 C35 C36 C37 0.5(8) . . . . ?
C35 C36 C37 C38 0.1(8) . . . . ?
C34 C33 C38 C37 0.2(7) . . . . ?
C32 C33 C38 C37 -174.0(4) . . . . ?
C34 C33 C38 C39 -179.7(4) . . . . ?
C32 C33 C38 C39 6.2(7) . . . . ?
C36 C37 C38 C33 -0.4(7) . . . . ?
C36 C37 C38 C39 179.5(5) . . . . ?
C33 C38 C39 C40 -23.9(6) . . . . ?
C37 C38 C39 C40 156.3(5) . . . . ?
C38 C39 C40 C41 51.7(5) . . . . ?
C39 C40 C41 C32 -65.1(5) . . . . ?
C33 C32 C41 C40 46.3(5) . . . . ?
C31 C32 C41 C40 171.5(4) . . . . ?
C42 C32 C41 C40 -75.6(5) . . . . ?
C33 C32 C42 C43 125.7(4) . . . . ?
C31 C32 C42 C43 2.9(5) . . . . ?
C41 C32 C42 C43 -111.6(4) . . . . ?
C32 C42 C43 N46 0.8(5) . . . . ?
C32 C42 C43 C44 -116.4(4) . . . . ?
C32 C42 C43 C45 121.2(4) . . . . ?
C32 C31 N46 C47 -168.6(3) . . . . ?
Ru1 C31 N46 C47 9.4(5) . . . . ?
C32 C31 N46 C43 7.2(5) . . . . ?
Ru1 C31 N46 C43 -174.8(3) . . . . ?
C44 C43 N46 C31 112.4(5) . . . . ?
C42 C43 N46 C31 -5.1(5) . . . . ?
C45 C43 N46 C31 -124.1(4) . . . . ?
C44 C43 N46 C47 -72.4(5) . . . . ?
C42 C43 N46 C47 170.1(4) . . . . ?
C45 C43 N46 C47 51.0(6) . . . . ?
C31 N46 C47 C54 -25.5(5) . . . . ?
C43 N46 C47 C54 159.3(4) . . . . ?
C31 N46 C47 C48 -146.2(4) . . . . ?
C43 N46 C47 C48 38.7(6) . . . . ?
C31 N46 C47 C56 92.4(4) . . . . ?
C43 N46 C47 C56 -82.8(5) . . . . ?
N46 C47 C48 C49 177.7(4) . . . . ?
C54 C47 C48 C49 59.5(5) . . . . ?
C56 C47 C48 C49 -60.4(5) . . . . ?
C47 C48 C49 C55 -59.1(5) . . . . ?
C47 C48 C49 C50 61.3(5) . . . . ?
C55 C49 C50 C51 59.4(5) . . . . ?
C48 C49 C50 C51 -60.9(5) . . . . ?
C49 C50 C51 C52 -60.2(5) . . . . ?
C49 C50 C51 C56 60.2(5) . . . . ?
C50 C51 C52 C53 61.4(5) . . . . ?
C56 C51 C52 C53 -58.5(5) . . . . ?
C51 C52 C53 C54 57.8(5) . . . . ?
C51 C52 C53 C55 -60.0(5) . . . . ?
C52 C53 C54 C47 -56.2(5) . . . . ?
C55 C53 C54 C47 62.0(5) . . . . ?
C52 C53 C54 Ru1 80.4(5) . . . . ?
C55 C53 C54 Ru1 -161.4(3) . . . . ?
N46 C47 C54 C53 172.5(3) . . . . ?
C48 C47 C54 C53 -62.5(5) . . . . ?
C56 C47 C54 C53 55.7(5) . . . . ?
N46 C47 C54 Ru1 30.2(4) . . . . ?
C48 C47 C54 Ru1 155.3(3) . . . . ?
C56 C47 C54 Ru1 -86.5(4) . . . . ?
C50 C49 C55 C53 -59.6(5) . . . . ?
C48 C49 C55 C53 61.0(5) . . . . ?
C54 C53 C55 C49 -61.6(5) . . . . ?
C52 C53 C55 C49 59.3(5) . . . . ?
C52 C51 C56 C47 59.2(5) . . . . ?
C50 C51 C56 C47 -61.2(5) . . . . ?
N46 C47 C56 C51 -172.2(4) . . . . ?
C54 C47 C56 C51 -57.9(5) . . . . ?
C48 C47 C56 C51 61.3(5) . . . . ?
C65 O61 C62 C63 14.3(7) . . . . ?
O61 C62 C63 C64 -29.4(6) . . . . ?
C62 C63 C64 C65 32.8(6) . . . . ?
C62 O61 C65 C64 7.7(7) . . . . ?
C63 C64 C65 O61 -25.3(6) . . . . ?
